data_2107424
loop_
_publ_author_name
'Kjaellman, T.'
'Olovsson, I.'

_publ_section_title
;
 Hydrogen-Bond studies. LVIII. The crystal structure of normal and
 deuterated sulphuric acid tetrahydrate, ((H5 O2)(+))2 (S O4)(2-) and ((D5
 O2)(+))2 (S O4)(2-)
;
_journal_name_full 'Acta Crystallographica B (24,1968-38,1982)'
_journal_page_first 1692
_journal_page_last 1697
_journal_volume 28
_journal_year 1972
_chemical_formula_sum 'D10 O8 S'
_chemical_name_systematic 'D2 (S O4) (D2 O)4'
_space_group_IT_number 114
_symmetry_space_group_name_Hall 'P -4 2n'
_symmetry_space_group_name_H-M 'P -4 21 c'
_cell_angle_alpha 90
_cell_angle_beta 90
_cell_angle_gamma 90
_cell_formula_units_Z 2
_cell_length_a 7.482
_cell_length_b 7.482
_cell_length_c 6.353
_cell_volume 355.643
_citation_journal_id_ASTM ACBCAR
_cod_data_source_file Kjaellman_ACBCAR_1972_100.cif
_cod_data_source_block D10O8S1
_cod_original_formula_sum 'D10 O8 S1'
_cod_database_code 2107424

loop_
_symmetry_equiv_pos_as_xyz
x,y,z
y,-x,-z
-x,-y,z
-y,x,-z
x+1/2,-y+1/2,-z+1/2
-y+1/2,-x+1/2,z+1/2
-x+1/2,y+1/2,-z+1/2
y+1/2,x+1/2,z+1/2

loop_
_atom_site_label
_atom_site_type_symbol
_atom_site_fract_x
_atom_site_fract_y
_atom_site_fract_z
_atom_site_occupancy
_atom_site_U_iso_or_equiv
D2 D+1 0.1949 0.3545 0.5995 1 0.0
O2 O-2 0.05995 0.34983 0.57965 1 0.0
D1 D+1 0.0032 0.2681 0.6901 1 0.0
S1 S+6 0 0 0 1 0.0
D3 D+1 0 0.5 0.5795 1 0.0
O1 O-2 0.13701 0.08823 0.13206 1 0.0
